data_4072219
loop_
_publ_author_name
'Braunschweig, Holger'
'Radacki, Krzysztof'
'Uttinger, Katharina'

_publ_section_title
;
 Syntheses and Structures of Mono- and Dinuclear Cationic Base-Stabilized
 Platinum Borylene Complexes
;
_journal_issue 22
_journal_name_full Organometallics
_journal_page_first 6005
_journal_paper_doi 10.1021/om800689h
_journal_volume 27
_journal_year 2008
_chemical_formula_moiety 'C44 H79 B Br N2 P2 Pt, C32 H12 B F24, 2(C H2 Cl2)'
_chemical_formula_sum 'C78 H95 B2 Br Cl4 F24 N2 P2 Pt'
_chemical_formula_weight 2016.92
_chemical_name_common
;
?
;
_chemical_name_systematic
; 
?
;
_space_group_IT_number 2
_symmetry_cell_setting triclinic
_symmetry_space_group_name_Hall '-P 1'
_symmetry_space_group_name_H-M 'P -1'
_atom_sites_solution_hydrogens geom
_atom_sites_solution_primary direct
_atom_sites_solution_secondary difmap
_audit_creation_method SHELXL-97
_cell_angle_alpha 101.036(2)
_cell_angle_beta 102.763(2)
_cell_angle_gamma 94.732(2)
_cell_formula_units_Z 2
_cell_length_a 13.0986(7)
_cell_length_b 17.2349(7)
_cell_length_c 20.2400(10)
_cell_measurement_reflns_used 9537
_cell_measurement_temperature 100(2)
_cell_measurement_theta_max 31.25
_cell_measurement_theta_min 2.43
_cell_volume 4336.6(4)
_computing_cell_refinement 'Saint+ ver. 7.12A (Bruker AXS)'
_computing_data_collection 'APEX2 ver. 1.0-27 (Bruker AXS)'
_computing_data_reduction 'Saint+ ver. 7.12A (Bruker AXS)'
_computing_molecular_graphics 'XP ver. 5.1 (Bruker AXS, 1998)'
_computing_publication_material 'SHELXL-97 (Sheldrick, 1997)'
_computing_structure_refinement 'SHELXL-97 (Sheldrick, 1997)'
_computing_structure_solution 'SHELXS-97 (Sheldrick, 1990)'
_diffrn_ambient_temperature 100(2)
_diffrn_measured_fraction_theta_full 1.000
_diffrn_measured_fraction_theta_max 0.931
_diffrn_measurement_device_type 'CCD area detector'
_diffrn_measurement_method 'phi and omega scans'
_diffrn_radiation_monochromator 'multi-layer mirror'
_diffrn_radiation_source 'rotating anode'
_diffrn_radiation_type MoK\a
_diffrn_radiation_wavelength 0.71073
_diffrn_reflns_av_R_equivalents 0.0369
_diffrn_reflns_av_sigmaI/netI 0.0304
_diffrn_reflns_limit_h_max 18
_diffrn_reflns_limit_h_min -18
_diffrn_reflns_limit_k_max 24
_diffrn_reflns_limit_k_min -24
_diffrn_reflns_limit_l_max 28
_diffrn_reflns_limit_l_min -28
_diffrn_reflns_number 116362
_diffrn_reflns_theta_full 26.00
_diffrn_reflns_theta_max 30.56
_diffrn_reflns_theta_min 1.21
_exptl_absorpt_coefficient_mu 2.333
_exptl_absorpt_correction_T_max 0.818
_exptl_absorpt_correction_T_min 0.661
_exptl_absorpt_correction_type multi-scan
_exptl_absorpt_process_details 'Sadabs 2004/1 (Brucker Nonius 2004)'
_exptl_crystal_colour colourless
_exptl_crystal_density_diffrn 1.545
_exptl_crystal_density_method 'not measured'
_exptl_crystal_description bar
_exptl_crystal_F_000 2028
_exptl_crystal_size_max 0.19
_exptl_crystal_size_mid 0.18
_exptl_crystal_size_min 0.09
_refine_diff_density_max 3.187
_refine_diff_density_min -1.722
_refine_diff_density_rms 0.127
_refine_ls_extinction_method none
_refine_ls_goodness_of_fit_ref 1.037
_refine_ls_hydrogen_treatment constr
_refine_ls_matrix_type full
_refine_ls_number_parameters 1085
_refine_ls_number_reflns 24755
_refine_ls_number_restraints 1656
_refine_ls_restrained_S_all 1.101
_refine_ls_R_factor_all 0.0444
_refine_ls_R_factor_gt 0.0392
_refine_ls_shift/su_max 0.001
_refine_ls_shift/su_mean 0.000
_refine_ls_structure_factor_coef Fsqd
_refine_ls_weighting_details 'calc w=1/[\s^2^(Fo^2^)+(0.0557P)^2^+11.6285P] where P=(Fo^2^+2Fc^2^)/3'
_refine_ls_weighting_scheme calc
_refine_ls_wR_factor_gt 0.1045
_refine_ls_wR_factor_ref 0.1079
_reflns_number_gt 22508
_reflns_number_total 24755
_reflns_threshold_expression >2sigma(I)
_cod_data_source_file om800689h_si_001.cif
_cod_data_source_block 11
_cod_depositor_comments
;
The following automatic conversions were performed:

'_symmetry_cell_setting' value 'Triclinic' changed to 'triclinic'
according to /home/saulius/struct/CIF-dictionaries/cif_core.dic
dictionary named 'cif_core.dic' version 2.4.1 from 2010-06-29.

Automatic conversion script
Id: cif_fix_values 1715 2011-07-08 13:25:40Z adriana 
;
_cod_original_sg_symbol_Hall '-P 1 '
_cod_original_sg_symbol_H-M P-1
_cod_database_code 4072219

loop_
_symmetry_equiv_pos_as_xyz
'x, y, z'
'-x, -y, -z'

loop_
_atom_site_label
_atom_site_type_symbol
_atom_site_fract_x
_atom_site_fract_y
_atom_site_fract_z
_atom_site_U_iso_or_equiv
_atom_site_adp_type
_atom_site_occupancy
_atom_site_symmetry_multiplicity
_atom_site_calc_flag
_atom_site_refinement_flags
_atom_site_disorder_assembly
_atom_site_disorder_group
Pt1 Pt 0.166273(8) -0.127034(6) -0.137569(6) 0.01448(4) Uani 1 1 d U . .
Br1 Br 0.09413(3) -0.098893(18) -0.027194(16) 0.02109(7) Uani 1 1 d U . .
B1 B 0.2212(3) -0.1481(2) -0.22407(18) 0.0186(6) Uani 1 1 d U . .
N1 N 0.3151(2) -0.11447(17) -0.23607(15) 0.0227(6) Uani 1 1 d U . .
C1 C 0.3964(3) -0.0637(2) -0.1795(2) 0.0281(7) Uani 1 1 d U . .
H1A H 0.3742 -0.0599 -0.1359 0.042 Uiso 1 1 calc R . .
H1B H 0.4067 -0.0104 -0.1891 0.042 Uiso 1 1 calc R . .
H1C H 0.4628 -0.0868 -0.1755 0.042 Uiso 1 1 calc R . .
C2 C 0.3443(3) -0.1166(2) -0.3023(2) 0.0298(8) Uani 1 1 d U . .
H2A H 0.4007 -0.1501 -0.3053 0.045 Uiso 1 1 calc R . .
H2B H 0.3691 -0.0624 -0.3052 0.045 Uiso 1 1 calc R . .
H2C H 0.2826 -0.1387 -0.3407 0.045 Uiso 1 1 calc R . .
N21_1 N 0.1513(2) -0.21137(15) -0.28904(13) 0.0171(5) Uani 1 1 d U . .
C22_1 C 0.1924(3) -0.2665(2) -0.32933(17) 0.0221(6) Uani 1 1 d U . .
H22_1 H 0.2669 -0.2648 -0.3209 0.026 Uiso 1 1 calc R . .
C23_1 C 0.1294(3) -0.3249(2) -0.38216(19) 0.0281(7) Uani 1 1 d U . .
H23_1 H 0.1608 -0.3632 -0.4087 0.034 Uiso 1 1 calc R . .
C24_1 C 0.0199(3) -0.3279(2) -0.39684(18) 0.0277(7) Uani 1 1 d U . .
C25_1 C -0.0212(3) -0.2710(2) -0.35546(19) 0.0268(7) Uani 1 1 d U . .
H25_1 H -0.0954 -0.2704 -0.3641 0.032 Uiso 1 1 calc R . .
C26_1 C 0.0451(3) -0.2152(2) -0.30189(18) 0.0230(6) Uani 1 1 d U . .
H26_1 H 0.0151 -0.1783 -0.2730 0.028 Uiso 1 1 calc R . .
C27_1 C -0.0520(4) -0.3895(3) -0.4539(2) 0.0429(11) Uani 1 1 d U . .
H27A_1 H -0.1255 -0.3810 -0.4556 0.064 Uiso 1 1 calc R . .
H27B_1 H -0.0414 -0.4427 -0.4454 0.064 Uiso 1 1 calc R . .
H27C_1 H -0.0361 -0.3853 -0.4983 0.064 Uiso 1 1 calc R . .
P1 P 0.22236(6) -0.24184(5) -0.10505(4) 0.01868(15) Uani 1 1 d U . .
C31_2 C 0.3081(3) -0.2920(2) -0.15844(19) 0.0253(7) Uani 1 1 d U . .
H31_2 H 0.2778 -0.2849 -0.2065 0.030 Uiso 1 1 calc R . .
C32_2 C 0.4210(3) -0.2486(2) -0.1390(2) 0.0304(8) Uani 1 1 d U . .
H32A_2 H 0.4187 -0.1905 -0.1331 0.036 Uiso 1 1 calc R . .
H32B_2 H 0.4594 -0.2588 -0.0943 0.036 Uiso 1 1 calc R . .
C33_2 C 0.4804(4) -0.2762(3) -0.1947(2) 0.0397(10) Uani 1 1 d U . .
H33A_2 H 0.4450 -0.2629 -0.2389 0.048 Uiso 1 1 calc R . .
H33B_2 H 0.5535 -0.2481 -0.1803 0.048 Uiso 1 1 calc R . .
C34_2 C 0.4831(4) -0.3655(3) -0.2054(3) 0.0478(12) Uani 1 1 d U . .
H34A_2 H 0.5178 -0.3832 -0.2434 0.057 Uiso 1 1 calc R . .
H34B_2 H 0.5254 -0.3778 -0.1626 0.057 Uiso 1 1 calc R . .
C35_2 C 0.3738(4) -0.4107(3) -0.2228(2) 0.0443(11) Uani 1 1 d U . .
H35A_2 H 0.3790 -0.4682 -0.2265 0.053 Uiso 1 1 calc R . .
H35B_2 H 0.3342 -0.4034 -0.2684 0.053 Uiso 1 1 calc R . .
C36_2 C 0.3118(4) -0.3819(2) -0.1668(2) 0.0346(8) Uani 1 1 d U . .
H36A_2 H 0.2391 -0.4106 -0.1811 0.042 Uiso 1 1 calc R . .
H36B_2 H 0.3472 -0.3936 -0.1219 0.042 Uiso 1 1 calc R . .
C31_3 C 0.1145(3) -0.3219(2) -0.11589(19) 0.0256(7) Uani 1 1 d U . .
H31_3 H 0.1483 -0.3708 -0.1096 0.031 Uiso 1 1 calc R . .
C32_3 C 0.0454(3) -0.3404(2) -0.1910(2) 0.0316(8) Uani 1 1 d U . .
H32A_3 H 0.0071 -0.2946 -0.1990 0.038 Uiso 1 1 calc R . .
H32B_3 H 0.0911 -0.3486 -0.2241 0.038 Uiso 1 1 calc R . .
C33_3 C -0.0338(4) -0.4152(3) -0.2039(2) 0.0423(10) Uani 1 1 d U . .
H33A_3 H 0.0045 -0.4621 -0.2008 0.051 Uiso 1 1 calc R . .
H33B_3 H -0.0803 -0.4243 -0.2511 0.051 Uiso 1 1 calc R . .
C34_3 C -0.1009(4) -0.4062(3) -0.1505(3) 0.0481(12) Uani 1 1 d U . .
H34A_3 H -0.1459 -0.3636 -0.1577 0.058 Uiso 1 1 calc R . .
H34B_3 H -0.1479 -0.4566 -0.1575 0.058 Uiso 1 1 calc R . .
C35_3 C -0.0334(4) -0.3857(3) -0.0768(2) 0.0394(9) Uani 1 1 d U . .
H35A_3 H 0.0061 -0.4307 -0.0678 0.047 Uiso 1 1 calc R . .
H35B_3 H -0.0794 -0.3774 -0.0439 0.047 Uiso 1 1 calc R . .
C36_3 C 0.0450(3) -0.3098(2) -0.0648(2) 0.0323(8) Uani 1 1 d U . .
H36A_3 H 0.0058 -0.2640 -0.0712 0.039 Uiso 1 1 calc R . .
H36B_3 H 0.0894 -0.2979 -0.0168 0.039 Uiso 1 1 calc R . .
C31_4 C 0.2913(3) -0.2206(2) -0.01193(17) 0.0206(6) Uani 1 1 d U . .
H31_4 H 0.2361 -0.2065 0.0138 0.025 Uiso 1 1 calc R . .
C32_4 C 0.3355(3) -0.2920(2) 0.0145(2) 0.0316(8) Uani 1 1 d U . .
H32A_4 H 0.2788 -0.3377 0.0025 0.038 Uiso 1 1 calc R . .
H32B_4 H 0.3923 -0.3084 -0.0083 0.038 Uiso 1 1 calc R . .
C33_4 C 0.3790(4) -0.2697(3) 0.0924(2) 0.0396(10) Uani 1 1 d U . .
H33A_4 H 0.4092 -0.3155 0.1086 0.048 Uiso 1 1 calc R . .
H33B_4 H 0.3209 -0.2574 0.1152 0.048 Uiso 1 1 calc R . .
C34_4 C 0.4643(3) -0.1974(3) 0.1132(2) 0.0403(10) Uani 1 1 d U . .
H34A_4 H 0.4898 -0.1831 0.1644 0.048 Uiso 1 1 calc R . .
H34B_4 H 0.5249 -0.2111 0.0935 0.048 Uiso 1 1 calc R . .
C35_4 C 0.4216(3) -0.1259(3) 0.0872(2) 0.0342(9) Uani 1 1 d U . .
H35A_4 H 0.4795 -0.0812 0.0986 0.041 Uiso 1 1 calc R . .
H35B_4 H 0.3667 -0.1083 0.1112 0.041 Uiso 1 1 calc R . .
C36_4 C 0.3744(3) -0.1465(2) 0.00871(17) 0.0235(6) Uani 1 1 d U . .
H36A_4 H 0.4313 -0.1565 -0.0157 0.028 Uiso 1 1 calc R . .
H36B_4 H 0.3413 -0.1008 -0.0056 0.028 Uiso 1 1 calc R . .
P2 P 0.10332(6) -0.00746(5) -0.15822(4) 0.01869(15) Uani 1 1 d U . .
C31_5 C 0.1122(3) 0.0370(2) -0.23402(19) 0.0274(7) Uani 1 1 d U . .
H31_5 H 0.0691 0.0822 -0.2314 0.033 Uiso 1 1 calc R . .
C32_5 C 0.2225(4) 0.0732(2) -0.2361(2) 0.0345(8) Uani 1 1 d U . .
H32A_5 H 0.2678 0.0304 -0.2421 0.041 Uiso 1 1 calc R . .
H32B_5 H 0.2555 0.1113 -0.1918 0.041 Uiso 1 1 calc R . .
C33_5 C 0.2137(5) 0.1167(3) -0.2969(3) 0.0477(12) Uani 1 1 d U . .
H33A_5 H 0.1732 0.1622 -0.2887 0.057 Uiso 1 1 calc R . .
H33B_5 H 0.2852 0.1382 -0.2988 0.057 Uiso 1 1 calc R . .
C34_5 C 0.1596(5) 0.0615(3) -0.3655(3) 0.0547(13) Uani 1 1 d U . .
H34A_5 H 0.1513 0.0920 -0.4027 0.066 Uiso 1 1 calc R . .
H34B_5 H 0.2042 0.0195 -0.3762 0.066 Uiso 1 1 calc R . .
C35_5 C 0.0525(4) 0.0232(3) -0.3639(2) 0.0467(11) Uani 1 1 d U . .
H35A_5 H 0.0213 -0.0151 -0.4084 0.056 Uiso 1 1 calc R . .
H35B_5 H 0.0053 0.0647 -0.3586 0.056 Uiso 1 1 calc R . .
C36_5 C 0.0609(3) -0.0204(2) -0.3039(2) 0.0321(8) Uani 1 1 d U . .
H36A_5 H 0.1036 -0.0646 -0.3112 0.038 Uiso 1 1 calc R . .
H36B_5 H -0.0105 -0.0435 -0.3032 0.038 Uiso 1 1 calc R . .
C31_6 C 0.1636(3) 0.07175(18) -0.08005(18) 0.0208(6) Uani 1 1 d U . .
H31_6 H 0.1326 0.0569 -0.0425 0.025 Uiso 1 1 calc R . .
C32_6 C 0.1380(3) 0.1570(2) -0.0827(2) 0.0288(7) Uani 1 1 d U . .
H32A_6 H 0.1686 0.1763 -0.1180 0.035 Uiso 1 1 calc R . .
H32B_6 H 0.0605 0.1565 -0.0963 0.035 Uiso 1 1 calc R . .
C33_6 C 0.1827(3) 0.2133(2) -0.0119(2) 0.0332(8) Uani 1 1 d U . .
H33A_6 H 0.1684 0.2681 -0.0153 0.040 Uiso 1 1 calc R . .
H33B_6 H 0.1466 0.1969 0.0223 0.040 Uiso 1 1 calc R . .
C34_6 C 0.3014(3) 0.2129(2) 0.0133(2) 0.0338(8) Uani 1 1 d U . .
H34A_6 H 0.3270 0.2477 0.0602 0.041 Uiso 1 1 calc R . .
H34B_6 H 0.3383 0.2345 -0.0183 0.041 Uiso 1 1 calc R . .
C35_6 C 0.3266(3) 0.1283(2) 0.0157(2) 0.0269(7) Uani 1 1 d U . .
H35A_6 H 0.4041 0.1290 0.0297 0.032 Uiso 1 1 calc R . .
H35B_6 H 0.2957 0.1090 0.0509 0.032 Uiso 1 1 calc R . .
C36_6 C 0.2831(3) 0.07145(19) -0.05466(18) 0.0227(6) Uani 1 1 d U . .
H36A_6 H 0.2975 0.0168 -0.0508 0.027 Uiso 1 1 calc R . .
H36B_6 H 0.3193 0.0876 -0.0889 0.027 Uiso 1 1 calc R . .
C31_7 C -0.0404(3) -0.0147(2) -0.16067(19) 0.0255(7) Uani 1 1 d U . .
H31_7 H -0.0441 -0.0020 -0.1110 0.031 Uiso 1 1 calc R . .
C32_7 C -0.1005(3) -0.0987(2) -0.1905(2) 0.0281(7) Uani 1 1 d U . .
H32A_7 H -0.1081 -0.1125 -0.2412 0.034 Uiso 1 1 calc R . .
H32B_7 H -0.0605 -0.1379 -0.1696 0.034 Uiso 1 1 calc R . .
C33_7 C -0.2098(3) -0.1022(3) -0.1749(2) 0.0424(10) Uani 1 1 d U . .
H33A_7 H -0.2482 -0.1566 -0.1943 0.051 Uiso 1 1 calc R . .
H33B_7 H -0.2017 -0.0907 -0.1241 0.051 Uiso 1 1 calc R . .
C34_7 C -0.2735(3) -0.0422(4) -0.2059(3) 0.0521(13) Uani 1 1 d U . .
H34A_7 H -0.2888 -0.0573 -0.2572 0.062 Uiso 1 1 calc R . .
H34B_7 H -0.3417 -0.0432 -0.1924 0.062 Uiso 1 1 calc R . .
C35_7 C -0.2139(3) 0.0418(3) -0.1812(3) 0.0465(12) Uani 1 1 d U . .
H35A_7 H -0.2075 0.0598 -0.1308 0.056 Uiso 1 1 calc R . .
H35B_7 H -0.2545 0.0786 -0.2052 0.056 Uiso 1 1 calc R . .
C36_7 C -0.1038(3) 0.0455(3) -0.1951(2) 0.0366(9) Uani 1 1 d U . .
H36A_7 H -0.0660 0.1002 -0.1761 0.044 Uiso 1 1 calc R . .
H36B_7 H -0.1099 0.0327 -0.2457 0.044 Uiso 1 1 calc R . .
B2 B 0.6153(3) 0.3826(2) -0.30391(17) 0.0155(6) Uani 1 1 d U . .
C41_8 C 0.5751(2) 0.29456(18) -0.35550(16) 0.0178(5) Uani 1 1 d U . .
C42_8 C 0.5769(3) 0.28203(19) -0.42574(17) 0.0211(6) Uani 1 1 d U . .
H42_8 H 0.5892 0.3268 -0.4453 0.025 Uiso 1 1 calc R . .
C43_8 C 0.5613(3) 0.2061(2) -0.46753(17) 0.0250(7) Uani 1 1 d U . .
C44_8 C 0.5410(3) 0.1390(2) -0.44175(18) 0.0272(7) Uani 1 1 d U . .
H44_8 H 0.5296 0.0871 -0.4706 0.033 Uiso 1 1 calc R . .
C45_8 C 0.5379(3) 0.14995(19) -0.37250(18) 0.0250(7) Uani 1 1 d U . .
C46_8 C 0.5550(3) 0.22588(19) -0.33016(17) 0.0207(6) Uani 1 1 d U . .
H46_8 H 0.5529 0.2315 -0.2829 0.025 Uiso 1 1 calc R . .
C47_8 C 0.5667(2) 0.19593(13) -0.54176(14) 0.0355(9) Uani 1 1 d DU . .
F48_8 F 0.6350(3) 0.25083(14) -0.55257(15) 0.0668(10) Uani 1 1 d DU . .
F49_8 F 0.4744(2) 0.2005(2) -0.58331(16) 0.0894(13) Uani 1 1 d DU . .
F50_8 F 0.5941(3) 0.12563(12) -0.56636(14) 0.0627(10) Uani 1 1 d DU . .
C51_8 C 0.5143(2) 0.07679(15) -0.34579(12) 0.0366(9) Uani 1 1 d DU . .
F52_8 F 0.5759(3) 0.02145(16) -0.35990(17) 0.0678(10) Uani 1 1 d DU . .
F53_8 F 0.4161(2) 0.04161(18) -0.37477(17) 0.0663(9) Uani 1 1 d DU . .
F54_8 F 0.5257(3) 0.09097(16) -0.27755(12) 0.0726(11) Uani 1 1 d DU . .
C41_9 C 0.7439(2) 0.38274(18) -0.28299(16) 0.0182(6) Uani 1 1 d U . .
C42_9 C 0.7953(3) 0.3561(2) -0.22482(19) 0.0237(6) Uani 1 1 d U . .
H42_9 H 0.7562 0.3433 -0.1931 0.028 Uiso 1 1 calc R . .
C43_9 C 0.9024(3) 0.3480(2) -0.2122(2) 0.0303(8) Uani 1 1 d U A .
C44_9 C 0.9626(3) 0.3654(3) -0.2568(2) 0.0338(8) Uani 1 1 d U . .
H44_9 H 1.0357 0.3600 -0.2478 0.041 Uiso 1 1 calc R . .
C45_9 C 0.9129(3) 0.3909(3) -0.3148(2) 0.0350(9) Uani 1 1 d U B .
C46_9 C 0.8062(3) 0.3998(2) -0.32762(19) 0.0275(7) Uani 1 1 d U . .
H46_9 H 0.7747 0.4179 -0.3679 0.033 Uiso 1 1 calc R . .
C47_9 C 0.9518(2) 0.32420(19) -0.14564(18) 0.0532(13) Uani 1 1 d DU . .
F48_9a F 0.9063(8) 0.2529(4) -0.1443(7) 0.040(2) Uani 0.42(2) 1 d PDU A 1
F49_9a F 0.9323(11) 0.3747(6) -0.0925(3) 0.067(3) Uani 0.42(2) 1 d PDU A 1
F50_9a F 1.0553(3) 0.3220(8) -0.1297(6) 0.071(3) Uani 0.42(2) 1 d PDU A 1
F48_9b F 0.8932(6) 0.2680(5) -0.1288(5) 0.0421(18) Uani 0.58(2) 1 d PDU A 2
F49_9b F 0.9835(14) 0.3827(4) -0.0896(3) 0.139(4) Uani 0.58(2) 1 d PDU A 2
F50_9b F 1.0379(7) 0.2929(8) -0.1561(8) 0.110(3) Uani 0.58(2) 1 d PDU A 2
C51_9b C 0.9752(2) 0.4097(2) -0.36508(16) 0.0617(15) Uani 1 1 d DU . .
F52_9a F 1.0481(3) 0.3615(3) -0.3719(2) 0.101(2) Uani 0.910(7) 1 d PDU B 1
F53_9a F 1.0265(4) 0.4834(3) -0.3449(2) 0.109(2) Uani 0.910(7) 1 d PDU B 1
F54_9a F 0.9165(2) 0.4052(3) -0.42866(16) 0.0793(16) Uani 0.910(7) 1 d PDU B 1
F52_9b F 0.956(3) 0.3432(12) -0.4140(13) 0.090(9) Uani 0.090(7) 1 d PDU B 2
F53_9b F 1.0796(4) 0.4255(18) -0.3427(15) 0.049(7) Uani 0.090(7) 1 d PDU B 2
F54_9b F 0.945(2) 0.4674(15) -0.3971(17) 0.068(8) Uani 0.090(7) 1 d PDU B 2
C41_10 C 0.5637(3) 0.39724(18) -0.23660(16) 0.0178(5) Uani 1 1 d U . .
C42_10 C 0.4603(3) 0.36562(19) -0.23900(17) 0.0191(6) Uani 1 1 d U . .
H42_10 H 0.4210 0.3287 -0.2795 0.023 Uiso 1 1 calc R . .
C43_10 C 0.4137(3) 0.3867(2) -0.18387(18) 0.0227(6) Uani 1 1 d U . .
C44_10 C 0.4666(3) 0.4413(2) -0.12419(19) 0.0288(7) Uani 1 1 d U . .
H44_10 H 0.4345 0.4554 -0.0866 0.035 Uiso 1 1 calc R . .
C45_10 C 0.5680(3) 0.4745(2) -0.12105(18) 0.0275(7) Uani 1 1 d U . .
C46_10 C 0.6156(3) 0.4525(2) -0.17603(18) 0.0238(6) Uani 1 1 d U . .
H46_10 H 0.6856 0.4759 -0.1721 0.029 Uiso 1 1 calc R . .
C47_10 C 0.3034(2) 0.35090(15) -0.18855(12) 0.0314(8) Uani 1 1 d DU . .
F48_10 F 0.24345(19) 0.33156(18) -0.25301(11) 0.0509(7) Uani 1 1 d DU . .
F49_10 F 0.3008(2) 0.28419(18) -0.16481(18) 0.0748(12) Uani 1 1 d DU . .
F50_10 F 0.2526(2) 0.39983(19) -0.15224(18) 0.0892(15) Uani 1 1 d DU . .
C51_10 C 0.62710(19) 0.53375(15) -0.05609(14) 0.0364(9) Uani 1 1 d DU . .
F52_10 F 0.6676(2) 0.49654(15) -0.00654(13) 0.0526(7) Uani 1 1 d DU . .
F53_10 F 0.56612(19) 0.58288(14) -0.02968(12) 0.0430(6) Uani 1 1 d DU . .
F54_10 F 0.7059(2) 0.57977(16) -0.06642(14) 0.0547(8) Uani 1 1 d DU . .
C41_11 C 0.5814(2) 0.45539(18) -0.34191(15) 0.0167(5) Uani 1 1 d U . .
C42_11 C 0.6446(3) 0.52959(19) -0.32575(17) 0.0200(6) Uani 1 1 d U . .
H42_11 H 0.7127 0.5360 -0.2953 0.024 Uiso 1 1 calc R . .
C43_11 C 0.6110(3) 0.59386(19) -0.35270(18) 0.0235(6) Uani 1 1 d U . .
C44_11 C 0.5116(3) 0.5877(2) -0.39657(18) 0.0242(6) Uani 1 1 d U . .
H44_11 H 0.4884 0.6318 -0.4148 0.029 Uiso 1 1 calc R . .
C45_11 C 0.4470(3) 0.51515(19) -0.41302(17) 0.0202(6) Uani 1 1 d U . .
C46_11 C 0.4811(2) 0.45069(18) -0.38637(16) 0.0185(6) Uani 1 1 d U . .
H46_11 H 0.4351 0.4019 -0.3986 0.022 Uiso 1 1 calc R . .
C47_11 C 0.67971(19) 0.67346(15) -0.33347(12) 0.0327(8) Uani 1 1 d DU . .
F48_11 F 0.77238(19) 0.67353(16) -0.29036(15) 0.0606(9) Uani 1 1 d DU . .
F49_11 F 0.7010(2) 0.69736(15) -0.38828(12) 0.0463(6) Uani 1 1 d DU . .
F50_11 F 0.6336(2) 0.73092(14) -0.30236(13) 0.0474(7) Uani 1 1 d DU . .
C51_11 C 0.3372(2) 0.50664(12) -0.45774(12) 0.0267(7) Uani 1 1 d DU . .
F52_11 F 0.3106(2) 0.43703(13) -0.50294(13) 0.0471(7) Uani 1 1 d DU . .
F53_11 F 0.26446(19) 0.51054(19) -0.42103(12) 0.0543(8) Uani 1 1 d DU . .
F54_11 F 0.3232(2) 0.56234(16) -0.49498(16) 0.0671(11) Uani 1 1 d DU . .
C61_12 C -0.1786(9) 0.1021(7) 0.5321(6) 0.155(5) Uani 1 1 d DU . .
H61A_12 H -0.1476 0.0526 0.5376 0.186 Uiso 1 1 calc R . .
H61B_12 H -0.2533 0.0879 0.5059 0.186 Uiso 1 1 calc R . .
Cl62_12 Cl -0.1676(3) 0.1684(3) 0.6172(3) 0.235(3) Uani 1 1 d DU . .
Cl63_12 Cl -0.1038(5) 0.1609(4) 0.4875(4) 0.248(3) Uani 1 1 d DU . .
C61_13 C 0.2827(6) 0.2027(5) 0.5180(4) 0.085(2) Uani 1 1 d DU . .
H61A_13 H 0.3292 0.1711 0.5447 0.102 Uiso 1 1 calc R . .
H61B_13 H 0.3271 0.2354 0.4972 0.102 Uiso 1 1 calc R . .
Cl62_13 Cl 0.1896(3) 0.13752(18) 0.45173(15) 0.1319(11) Uani 1 1 d DU . .
Cl63_13 Cl 0.2289(2) 0.26525(15) 0.57428(16) 0.1109(8) Uani 1 1 d DU . .

loop_
_atom_site_aniso_label
_atom_site_aniso_U_11
_atom_site_aniso_U_22
_atom_site_aniso_U_33
_atom_site_aniso_U_23
_atom_site_aniso_U_13
_atom_site_aniso_U_12
Pt1 0.01270(6) 0.01478(6) 0.01552(6) 0.00003(4) 0.00553(4) 0.00120(4)
Br1 0.02578(15) 0.02085(14) 0.01977(14) 0.00306(11) 0.01212(12) 0.00589(12)
B1 0.0156(15) 0.0188(15) 0.0190(15) -0.0015(12) 0.0052(12) -0.0009(12)
N1 0.0223(13) 0.0207(13) 0.0236(13) -0.0023(10) 0.0107(11) -0.0029(10)
C1 0.0217(16) 0.0266(16) 0.0318(18) -0.0040(14) 0.0099(14) -0.0044(13)
C2 0.0338(19) 0.0294(17) 0.0289(17) 0.0021(14) 0.0194(15) -0.0027(14)
N21_1 0.0191(12) 0.0166(11) 0.0154(11) 0.0007(9) 0.0063(9) 0.0008(9)
C22_1 0.0220(15) 0.0223(15) 0.0217(15) 0.0016(12) 0.0080(12) 0.0022(12)
C23_1 0.0304(18) 0.0279(17) 0.0238(16) -0.0021(13) 0.0101(14) 0.0008(14)
C24_1 0.0283(17) 0.0305(17) 0.0203(15) 0.0007(13) 0.0055(13) -0.0059(14)
C25_1 0.0196(15) 0.0340(18) 0.0243(16) 0.0045(14) 0.0040(13) -0.0031(13)
C26_1 0.0194(15) 0.0253(15) 0.0243(15) 0.0027(12) 0.0081(12) 0.0013(12)
C27_1 0.036(2) 0.050(3) 0.030(2) -0.0105(18) 0.0058(17) -0.0147(19)
P1 0.0169(3) 0.0148(3) 0.0217(4) 0.0001(3) 0.0023(3) 0.0027(3)
C31_2 0.0310(17) 0.0218(15) 0.0242(16) 0.0028(12) 0.0089(13) 0.0087(13)
C32_2 0.0270(17) 0.039(2) 0.0309(18) 0.0092(15) 0.0135(14) 0.0149(15)
C33_2 0.039(2) 0.052(2) 0.038(2) 0.0137(19) 0.0200(18) 0.0215(19)
C34_2 0.060(3) 0.054(3) 0.045(2) 0.015(2) 0.029(2) 0.036(2)
C35_2 0.073(3) 0.0300(19) 0.033(2) 0.0021(16) 0.015(2) 0.027(2)
C36_2 0.049(2) 0.0229(16) 0.0338(19) 0.0047(14) 0.0122(17) 0.0116(16)
C31_3 0.0272(16) 0.0187(14) 0.0286(17) 0.0071(12) 0.0022(13) -0.0017(12)
C32_3 0.0328(19) 0.0274(17) 0.0298(18) 0.0060(14) 0.0015(15) -0.0054(14)
C33_3 0.043(2) 0.036(2) 0.038(2) 0.0054(17) -0.0011(18) -0.0154(18)
C34_3 0.032(2) 0.054(3) 0.051(3) 0.009(2) 0.0051(19) -0.018(2)
C35_3 0.037(2) 0.036(2) 0.044(2) 0.0102(18) 0.0128(18) -0.0090(17)
C36_3 0.0326(19) 0.0289(18) 0.0336(19) 0.0064(15) 0.0072(15) -0.0041(15)
C31_4 0.0169(14) 0.0233(15) 0.0222(15) 0.0067(12) 0.0044(11) 0.0025(11)
C32_4 0.0288(18) 0.0333(18) 0.038(2) 0.0179(16) 0.0078(15) 0.0087(15)
C33_4 0.036(2) 0.058(3) 0.034(2) 0.0244(19) 0.0108(17) 0.0174(19)
C34_4 0.0274(19) 0.070(3) 0.0233(17) 0.0086(18) 0.0022(14) 0.0181(19)
C35_4 0.0212(16) 0.050(2) 0.0241(17) -0.0068(16) 0.0022(13) 0.0037(16)
C36_4 0.0195(14) 0.0260(16) 0.0215(15) 0.0002(12) 0.0041(12) -0.0019(12)
P2 0.0177(4) 0.0177(3) 0.0213(4) 0.0034(3) 0.0066(3) 0.0026(3)
C31_5 0.0337(18) 0.0227(15) 0.0285(17) 0.0082(13) 0.0108(14) 0.0051(14)
C32_5 0.044(2) 0.0269(17) 0.036(2) 0.0084(15) 0.0176(17) 0.0003(16)
C33_5 0.068(3) 0.036(2) 0.045(2) 0.0175(19) 0.023(2) -0.004(2)
C34_5 0.081(4) 0.049(3) 0.039(2) 0.020(2) 0.021(2) -0.004(3)
C35_5 0.066(3) 0.045(2) 0.033(2) 0.0166(19) 0.012(2) 0.007(2)
C36_5 0.040(2) 0.0306(18) 0.0283(18) 0.0091(14) 0.0103(16) 0.0061(16)
C31_6 0.0205(14) 0.0164(13) 0.0260(15) 0.0016(11) 0.0090(12) 0.0035(11)
C32_6 0.0305(18) 0.0189(15) 0.0381(19) 0.0036(13) 0.0112(15) 0.0076(13)
C33_6 0.0317(19) 0.0213(16) 0.044(2) -0.0045(15) 0.0134(16) 0.0057(14)
C34_6 0.0314(19) 0.0249(17) 0.040(2) -0.0056(15) 0.0115(16) -0.0020(14)
C35_6 0.0209(15) 0.0262(16) 0.0302(17) -0.0031(13) 0.0085(13) -0.0013(13)
C36_6 0.0213(15) 0.0186(14) 0.0283(16) -0.0002(12) 0.0107(13) 0.0033(12)
C31_7 0.0193(15) 0.0295(17) 0.0267(16) 0.0014(13) 0.0062(13) 0.0071(13)
C32_7 0.0181(15) 0.0356(19) 0.0278(17) 0.0007(14) 0.0064(13) -0.0006(13)
C33_7 0.0209(17) 0.062(3) 0.040(2) -0.001(2) 0.0127(16) -0.0029(18)
C34_7 0.0200(18) 0.082(4) 0.046(3) -0.005(2) 0.0064(17) 0.013(2)
C35_7 0.028(2) 0.067(3) 0.039(2) -0.004(2) 0.0033(17) 0.023(2)
C36_7 0.0307(19) 0.038(2) 0.038(2) 0.0020(16) 0.0018(16) 0.0171(16)
B2 0.0163(14) 0.0169(14) 0.0135(14) 0.0030(11) 0.0045(11) 0.0023(11)
C41_8 0.0202(14) 0.0156(13) 0.0182(13) 0.0034(10) 0.0056(11) 0.0040(11)
C42_8 0.0303(16) 0.0169(13) 0.0179(14) 0.0053(11) 0.0076(12) 0.0052(12)
C43_8 0.0384(19) 0.0200(15) 0.0179(14) 0.0042(12) 0.0081(13) 0.0071(13)
C44_8 0.044(2) 0.0153(14) 0.0219(15) 0.0016(12) 0.0088(14) 0.0036(13)
C45_8 0.0347(18) 0.0162(14) 0.0253(16) 0.0059(12) 0.0090(14) 0.0019(13)
C46_8 0.0270(16) 0.0175(14) 0.0182(14) 0.0044(11) 0.0063(12) 0.0019(12)
C47_8 0.066(3) 0.0216(16) 0.0216(16) 0.0038(13) 0.0152(17) 0.0089(17)
F48_8 0.130(3) 0.0372(14) 0.0403(15) -0.0014(12) 0.0524(18) -0.0125(17)
F49_8 0.093(3) 0.151(4) 0.0279(15) 0.029(2) 0.0050(16) 0.041(3)
F50_8 0.139(3) 0.0271(12) 0.0357(14) 0.0054(10) 0.0465(18) 0.0246(16)
C51_8 0.059(3) 0.0202(16) 0.0340(19) 0.0082(14) 0.0186(19) 0.0006(16)
F52_8 0.101(3) 0.0380(15) 0.089(2) 0.0377(16) 0.046(2) 0.0297(16)
F53_8 0.065(2) 0.0469(17) 0.089(2) 0.0317(17) 0.0166(18) -0.0164(15)
F54_8 0.151(4) 0.0317(14) 0.0384(15) 0.0157(12) 0.0297(19) -0.0076(17)
C41_9 0.0194(14) 0.0172(13) 0.0178(13) 0.0024(11) 0.0047(11) 0.0036(11)
C42_9 0.0225(15) 0.0224(15) 0.0276(16) 0.0117(13) 0.0038(13) 0.0018(12)
C43_9 0.0249(17) 0.0283(17) 0.037(2) 0.0158(15) -0.0011(14) 0.0039(14)
C44_9 0.0209(16) 0.037(2) 0.045(2) 0.0112(17) 0.0079(15) 0.0093(15)
C45_9 0.0237(17) 0.053(2) 0.0338(19) 0.0122(17) 0.0139(15) 0.0130(17)
C46_9 0.0220(16) 0.042(2) 0.0231(16) 0.0101(14) 0.0094(13) 0.0106(14)
C47_9 0.038(2) 0.057(3) 0.065(3) 0.040(2) -0.008(2) 0.003(2)
F48_9a 0.045(4) 0.041(3) 0.051(5) 0.027(3) 0.028(3) 0.019(3)
F49_9a 0.076(6) 0.071(5) 0.035(4) 0.012(3) -0.026(4) 0.016(4)
F50_9a 0.025(3) 0.132(8) 0.057(6) 0.060(5) -0.017(3) -0.013(4)
F48_9b 0.037(3) 0.065(4) 0.041(4) 0.032(3) 0.021(2) 0.022(3)
F49_9b 0.176(9) 0.098(5) 0.083(5) 0.038(4) -0.094(5) -0.022(5)
F50_9b 0.033(3) 0.191(8) 0.148(7) 0.141(6) 0.011(4) 0.033(4)
C51_9b 0.034(2) 0.113(4) 0.053(3) 0.029(3) 0.027(2) 0.021(3)
F52_9a 0.065(3) 0.188(5) 0.090(3) 0.058(3) 0.059(3) 0.072(3)
F53_9a 0.092(4) 0.156(4) 0.092(3) 0.048(3) 0.051(3) -0.036(3)
F54_9a 0.050(2) 0.161(5) 0.048(2) 0.045(2) 0.0324(17) 0.031(2)
F52_9b 0.090(13) 0.086(10) 0.091(13) 0.015(8) 0.026(9) -0.005(9)
F53_9b 0.041(7) 0.056(11) 0.062(11) 0.022(8) 0.030(7) 0.000(7)
F54_9b 0.061(12) 0.083(10) 0.069(13) 0.023(9) 0.033(8) 0.011(9)
C41_10 0.0208(14) 0.0169(13) 0.0165(13) 0.0042(10) 0.0066(11) 0.0008(11)
C42_10 0.0190(14) 0.0187(13) 0.0193(14) 0.0035(11) 0.0052(11) 0.0010(11)
C43_10 0.0197(14) 0.0234(15) 0.0250(16) 0.0030(12) 0.0087(12) -0.0013(12)
C44_10 0.0287(17) 0.0353(19) 0.0233(16) 0.0008(14) 0.0151(14) -0.0021(14)
C45_10 0.0298(17) 0.0292(17) 0.0212(15) -0.0015(13) 0.0104(13) -0.0045(14)
C46_10 0.0236(15) 0.0254(15) 0.0216(15) 0.0009(12) 0.0100(12) -0.0046(12)
C47_10 0.0233(16) 0.0353(19) 0.0357(19) 0.0033(15) 0.0132(14) -0.0024(14)
F48_10 0.0241(12) 0.079(2) 0.0464(15) 0.0163(14) 0.0041(11) -0.0079(12)
F49_10 0.0357(15) 0.090(2) 0.108(3) 0.070(2) 0.0042(17) -0.0178(15)
F50_10 0.0420(17) 0.089(3) 0.117(3) -0.051(2) 0.052(2) -0.0210(17)
C51_10 0.0326(19) 0.049(2) 0.0266(18) 0.0039(16) 0.0114(15) -0.0022(17)
F52_10 0.0562(17) 0.0490(16) 0.0376(14) -0.0085(12) -0.0093(12) 0.0203(13)
F53_10 0.0607(17) 0.0342(13) 0.0313(12) -0.0031(10) 0.0139(12) 0.0067(12)
F54_10 0.0536(17) 0.0546(17) 0.0440(15) -0.0145(13) 0.0195(13) -0.0230(14)
C41_11 0.0192(14) 0.0167(13) 0.0146(13) 0.0020(10) 0.0059(11) 0.0034(11)
C42_11 0.0194(14) 0.0198(14) 0.0203(14) 0.0051(11) 0.0038(11) 0.0012(11)
C43_11 0.0260(16) 0.0173(14) 0.0253(16) 0.0045(12) 0.0038(13) -0.0014(12)
C44_11 0.0284(17) 0.0188(14) 0.0252(16) 0.0078(12) 0.0031(13) 0.0047(12)
C45_11 0.0196(14) 0.0209(14) 0.0189(14) 0.0048(11) 0.0016(11) 0.0041(11)
C46_11 0.0194(14) 0.0157(13) 0.0193(14) 0.0037(11) 0.0035(11) -0.0002(11)
C47_11 0.0329(19) 0.0240(16) 0.038(2) 0.0092(15) 0.0019(15) -0.0041(14)
F48_11 0.0415(15) 0.0393(15) 0.086(2) 0.0276(15) -0.0194(15) -0.0187(12)
F49_11 0.0568(17) 0.0321(12) 0.0519(16) 0.0142(11) 0.0182(13) -0.0095(12)
F50_11 0.0626(18) 0.0239(11) 0.0498(15) -0.0051(10) 0.0172(13) -0.0076(11)
C51_11 0.0257(16) 0.0264(16) 0.0257(16) 0.0077(13) -0.0003(13) 0.0035(13)
F52_11 0.0321(13) 0.0488(15) 0.0427(14) -0.0110(12) -0.0103(11) 0.0055(11)
F53_11 0.0249(12) 0.096(2) 0.0390(14) 0.0049(15) 0.0061(11) 0.0167(14)
F54_11 0.0475(17) 0.0623(19) 0.081(2) 0.0511(18) -0.0294(15) -0.0110(14)
C61_12 0.132(7) 0.120(7) 0.174(9) -0.008(6) -0.030(6) 0.076(6)
Cl62_12 0.125(3) 0.194(4) 0.322(6) -0.046(4) -0.016(3) 0.082(3)
Cl63_12 0.197(5) 0.264(6) 0.250(6) 0.011(5) 0.024(4) 0.024(4)
C61_13 0.060(4) 0.115(6) 0.086(5) 0.041(4) 0.015(3) 0.010(4)
Cl62_13 0.165(3) 0.118(2) 0.0967(17) 0.0419(15) -0.0019(17) -0.0280(18)
Cl63_13 0.127(2) 0.0901(15) 0.138(2) 0.0493(15) 0.0571(17) 0.0141(14)

loop_
_atom_type_symbol
_atom_type_description
_atom_type_scat_dispersion_real
_atom_type_scat_dispersion_imag
_atom_type_scat_source
C C 0.0033 0.0016 'International Tables Vol C Tables 4.2.6.8 and 6.1.1.4'
H H 0.0000 0.0000 'International Tables Vol C Tables 4.2.6.8 and 6.1.1.4'
B B 0.0013 0.0007 'International Tables Vol C Tables 4.2.6.8 and 6.1.1.4'
N N 0.0061 0.0033 'International Tables Vol C Tables 4.2.6.8 and 6.1.1.4'
F F 0.0171 0.0103 'International Tables Vol C Tables 4.2.6.8 and 6.1.1.4'
P P 0.1023 0.0942 'International Tables Vol C Tables 4.2.6.8 and 6.1.1.4'
Br Br -0.2901 2.4595 'International Tables Vol C Tables 4.2.6.8 and 6.1.1.4'
Pt Pt -1.7033 8.3905 'International Tables Vol C Tables 4.2.6.8 and 6.1.1.4'
Cl Cl 0.1484 0.1585 'International Tables Vol C Tables 4.2.6.8 and 6.1.1.4'

loop_
_geom_angle_atom_site_label_1
_geom_angle_atom_site_label_2
_geom_angle_atom_site_label_3
_geom_angle
B1 Pt1 P1 92.49(11)
B1 Pt1 P2 94.19(11)
P1 Pt1 P2 173.30(3)
B1 Pt1 Br1 179.29(11)
P1 Pt1 Br1 88.17(2)
P2 Pt1 Br1 85.15(2)
N1 B1 N21_1 113.3(3)
N1 B1 Pt1 129.2(2)
N21_1 B1 Pt1 117.5(2)
B1 N1 C1 121.0(3)
B1 N1 C2 128.7(3)
C1 N1 C2 110.0(3)
N1 C1 H1A 109.5
N1 C1 H1B 109.5
H1A C1 H1B 109.5
N1 C1 H1C 109.5
H1A C1 H1C 109.5
H1B C1 H1C 109.5
N1 C2 H2A 109.5
N1 C2 H2B 109.5
H2A C2 H2B 109.5
N1 C2 H2C 109.5
H2A C2 H2C 109.5
H2B C2 H2C 109.5
C26_1 N21_1 C22_1 117.9(3)
C26_1 N21_1 B1 118.8(3)
C22_1 N21_1 B1 123.1(3)
N21_1 C22_1 C23_1 122.0(3)
N21_1 C22_1 H22_1 119.0
C23_1 C22_1 H22_1 119.0
C22_1 C23_1 C24_1 120.4(3)
C22_1 C23_1 H23_1 119.8
C24_1 C23_1 H23_1 119.8
C25_1 C24_1 C23_1 117.1(3)
C25_1 C24_1 C27_1 120.4(4)
C23_1 C24_1 C27_1 122.5(4)
C26_1 C25_1 C24_1 120.3(3)
C26_1 C25_1 H25_1 119.8
C24_1 C25_1 H25_1 119.8
N21_1 C26_1 C25_1 122.3(3)
N21_1 C26_1 H26_1 118.9
C25_1 C26_1 H26_1 118.9
C24_1 C27_1 H27A_1 109.5
C24_1 C27_1 H27B_1 109.5
H27A_1 C27_1 H27B_1 109.5
C24_1 C27_1 H27C_1 109.5
H27A_1 C27_1 H27C_1 109.5
H27B_1 C27_1 H27C_1 109.5
C31_3 P1 C31_4 105.40(16)
C31_3 P1 C31_2 102.30(17)
C31_4 P1 C31_2 109.74(16)
C31_3 P1 Pt1 113.93(12)
C31_4 P1 Pt1 110.88(11)
C31_2 P1 Pt1 113.96(11)
C36_2 C31_2 C32_2 109.3(3)
C36_2 C31_2 P1 119.8(3)
C32_2 C31_2 P1 112.5(2)
C36_2 C31_2 H31_2 104.5
C32_2 C31_2 H31_2 104.5
P1 C31_2 H31_2 104.5
C33_2 C32_2 C31_2 111.5(3)
C33_2 C32_2 H32A_2 109.3
C31_2 C32_2 H32A_2 109.3
C33_2 C32_2 H32B_2 109.3
C31_2 C32_2 H32B_2 109.3
H32A_2 C32_2 H32B_2 108.0
C34_2 C33_2 C32_2 110.0(4)
C34_2 C33_2 H33A_2 109.7
C32_2 C33_2 H33A_2 109.7
C34_2 C33_2 H33B_2 109.7
C32_2 C33_2 H33B_2 109.7
H33A_2 C33_2 H33B_2 108.2
C35_2 C34_2 C33_2 111.7(4)
C35_2 C34_2 H34A_2 109.3
C33_2 C34_2 H34A_2 109.3
C35_2 C34_2 H34B_2 109.3
C33_2 C34_2 H34B_2 109.3
H34A_2 C34_2 H34B_2 107.9
C34_2 C35_2 C36_2 111.9(4)
C34_2 C35_2 H35A_2 109.2
C36_2 C35_2 H35A_2 109.2
C34_2 C35_2 H35B_2 109.2
C36_2 C35_2 H35B_2 109.2
H35A_2 C35_2 H35B_2 107.9
C31_2 C36_2 C35_2 109.4(3)
C31_2 C36_2 H36A_2 109.8
C35_2 C36_2 H36A_2 109.8
C31_2 C36_2 H36B_2 109.8
C35_2 C36_2 H36B_2 109.8
H36A_2 C36_2 H36B_2 108.2
C36_3 C31_3 C32_3 109.8(3)
C36_3 C31_3 P1 116.7(3)
C32_3 C31_3 P1 110.2(2)
C36_3 C31_3 H31_3 106.5
C32_3 C31_3 H31_3 106.5
P1 C31_3 H31_3 106.5
C33_3 C32_3 C31_3 110.6(3)
C33_3 C32_3 H32A_3 109.5
C31_3 C32_3 H32A_3 109.5
C33_3 C32_3 H32B_3 109.5
C31_3 C32_3 H32B_3 109.5
H32A_3 C32_3 H32B_3 108.1
C32_3 C33_3 C34_3 110.6(4)
C32_3 C33_3 H33A_3 109.5
C34_3 C33_3 H33A_3 109.5
C32_3 C33_3 H33B_3 109.5
C34_3 C33_3 H33B_3 109.5
H33A_3 C33_3 H33B_3 108.1
C35_3 C34_3 C33_3 111.9(4)
C35_3 C34_3 H34A_3 109.2
C33_3 C34_3 H34A_3 109.2
C35_3 C34_3 H34B_3 109.2
C33_3 C34_3 H34B_3 109.2
H34A_3 C34_3 H34B_3 107.9
C34_3 C35_3 C36_3 110.8(4)
C34_3 C35_3 H35A_3 109.5
C36_3 C35_3 H35A_3 109.5
C34_3 C35_3 H35B_3 109.5
C36_3 C35_3 H35B_3 109.5
H35A_3 C35_3 H35B_3 108.1
C31_3 C36_3 C35_3 109.6(3)
C31_3 C36_3 H36A_3 109.7
C35_3 C36_3 H36A_3 109.7
C31_3 C36_3 H36B_3 109.7
C35_3 C36_3 H36B_3 109.7
H36A_3 C36_3 H36B_3 108.2
C36_4 C31_4 C32_4 112.0(3)
C36_4 C31_4 P1 112.4(2)
C32_4 C31_4 P1 115.2(3)
C36_4 C31_4 H31_4 105.4
C32_4 C31_4 H31_4 105.4
P1 C31_4 H31_4 105.4
C33_4 C32_4 C31_4 110.1(3)
C33_4 C32_4 H32A_4 109.6
C31_4 C32_4 H32A_4 109.6
C33_4 C32_4 H32B_4 109.6
C31_4 C32_4 H32B_4 109.6
H32A_4 C32_4 H32B_4 108.1
C32_4 C33_4 C34_4 111.1(3)
C32_4 C33_4 H33A_4 109.4
C34_4 C33_4 H33A_4 109.4
C32_4 C33_4 H33B_4 109.4
C34_4 C33_4 H33B_4 109.4
H33A_4 C33_4 H33B_4 108.0
C35_4 C34_4 C33_4 111.1(3)
C35_4 C34_4 H34A_4 109.4
C33_4 C34_4 H34A_4 109.4
C35_4 C34_4 H34B_4 109.4
C33_4 C34_4 H34B_4 109.4
H34A_4 C34_4 H34B_4 108.0
C34_4 C35_4 C36_4 111.6(3)
C34_4 C35_4 H35A_4 109.3
C36_4 C35_4 H35A_4 109.3
C34_4 C35_4 H35B_4 109.3
C36_4 C35_4 H35B_4 109.3
H35A_4 C35_4 H35B_4 108.0
C35_4 C36_4 C31_4 110.9(3)
C35_4 C36_4 H36A_4 109.5
C31_4 C36_4 H36A_4 109.5
C35_4 C36_4 H36B_4 109.5
C31_4 C36_4 H36B_4 109.5
H36A_4 C36_4 H36B_4 108.1
C31_6 P2 C31_5 106.12(16)
C31_6 P2 C31_7 103.32(15)
C31_5 P2 C31_7 103.05(17)
C31_6 P2 Pt1 107.40(11)
C31_5 P2 Pt1 125.55(12)
C31_7 P2 Pt1 109.33(12)
C32_5 C31_5 C36_5 109.0(3)
C32_5 C31_5 P2 116.9(3)
C36_5 C31_5 P2 112.9(2)
C32_5 C31_5 H31_5 105.7
C36_5 C31_5 H31_5 105.7
P2 C31_5 H31_5 105.7
C31_5 C32_5 C33_5 110.0(4)
C31_5 C32_5 H32A_5 109.7
C33_5 C32_5 H32A_5 109.7
C31_5 C32_5 H32B_5 109.7
C33_5 C32_5 H32B_5 109.7
H32A_5 C32_5 H32B_5 108.2
C34_5 C33_5 C32_5 111.5(4)
C34_5 C33_5 H33A_5 109.3
C32_5 C33_5 H33A_5 109.3
C34_5 C33_5 H33B_5 109.3
C32_5 C33_5 H33B_5 109.3
H33A_5 C33_5 H33B_5 108.0
C35_5 C34_5 C33_5 111.5(4)
C35_5 C34_5 H34A_5 109.3
C33_5 C34_5 H34A_5 109.3
C35_5 C34_5 H34B_5 109.3
C33_5 C34_5 H34B_5 109.3
H34A_5 C34_5 H34B_5 108.0
C34_5 C35_5 C36_5 111.1(4)
C34_5 C35_5 H35A_5 109.4
C36_5 C35_5 H35A_5 109.4
C34_5 C35_5 H35B_5 109.4
C36_5 C35_5 H35B_5 109.4
H35A_5 C35_5 H35B_5 108.0
C35_5 C36_5 C31_5 110.9(3)
C35_5 C36_5 H36A_5 109.5
C31_5 C36_5 H36A_5 109.5
C35_5 C36_5 H36B_5 109.5
C31_5 C36_5 H36B_5 109.5
H36A_5 C36_5 H36B_5 108.1
C36_6 C31_6 C32_6 110.7(3)
C36_6 C31_6 P2 112.6(2)
C32_6 C31_6 P2 117.0(3)
C36_6 C31_6 H31_6 105.1
C32_6 C31_6 H31_6 105.1
P2 C31_6 H31_6 105.1
C33_6 C32_6 C31_6 110.6(3)
C33_6 C32_6 H32A_6 109.5
C31_6 C32_6 H32A_6 109.5
C33_6 C32_6 H32B_6 109.5
C31_6 C32_6 H32B_6 109.5
H32A_6 C32_6 H32B_6 108.1
C34_6 C33_6 C32_6 111.6(3)
C34_6 C33_6 H33A_6 109.3
C32_6 C33_6 H33A_6 109.3
C34_6 C33_6 H33B_6 109.3
C32_6 C33_6 H33B_6 109.3
H33A_6 C33_6 H33B_6 108.0
C33_6 C34_6 C35_6 110.7(3)
C33_6 C34_6 H34A_6 109.5
C35_6 C34_6 H34A_6 109.5
C33_6 C34_6 H34B_6 109.5
C35_6 C34_6 H34B_6 109.5
H34A_6 C34_6 H34B_6 108.1
C36_6 C35_6 C34_6 111.4(3)
C36_6 C35_6 H35A_6 109.3
C34_6 C35_6 H35A_6 109.3
C36_6 C35_6 H35B_6 109.3
C34_6 C35_6 H35B_6 109.3
H35A_6 C35_6 H35B_6 108.0
C35_6 C36_6 C31_6 111.0(3)
C35_6 C36_6 H36A_6 109.4
C31_6 C36_6 H36A_6 109.4
C35_6 C36_6 H36B_6 109.4
C31_6 C36_6 H36B_6 109.4
H36A_6 C36_6 H36B_6 108.0
C32_7 C31_7 C36_7 108.7(3)
C32_7 C31_7 P2 114.2(2)
C36_7 C31_7 P2 117.0(3)
C32_7 C31_7 H31_7 105.3
C36_7 C31_7 H31_7 105.3
P2 C31_7 H31_7 105.2
C33_7 C32_7 C31_7 109.8(3)
C33_7 C32_7 H32A_7 109.7
C31_7 C32_7 H32A_7 109.7
C33_7 C32_7 H32B_7 109.7
C31_7 C32_7 H32B_7 109.7
H32A_7 C32_7 H32B_7 108.2
C34_7 C33_7 C32_7 111.2(4)
C34_7 C33_7 H33A_7 109.4
C32_7 C33_7 H33A_7 109.4
C34_7 C33_7 H33B_7 109.4
C32_7 C33_7 H33B_7 109.4
H33A_7 C33_7 H33B_7 108.0
C35_7 C34_7 C33_7 111.2(4)
C35_7 C34_7 H34A_7 109.4
C33_7 C34_7 H34A_7 109.4
C35_7 C34_7 H34B_7 109.4
C33_7 C34_7 H34B_7 109.4
H34A_7 C34_7 H34B_7 108.0
C34_7 C35_7 C36_7 111.8(4)
C34_7 C35_7 H35A_7 109.3
C36_7 C35_7 H35A_7 109.3
C34_7 C35_7 H35B_7 109.3
C36_7 C35_7 H35B_7 109.3
H35A_7 C35_7 H35B_7 107.9
C35_7 C36_7 C31_7 110.2(4)
C35_7 C36_7 H36A_7 109.6
C31_7 C36_7 H36A_7 109.6
C35_7 C36_7 H36B_7 109.6
C31_7 C36_7 H36B_7 109.6
H36A_7 C36_7 H36B_7 108.1

loop_
_geom_bond_atom_site_label_1
_geom_bond_atom_site_label_2
_geom_bond_distance
Pt1 B1 2.018(4)
Pt1 P1 2.3266(8)
Pt1 P2 2.3579(8)
Pt1 Br1 2.5909(3)
B1 N1 1.406(4)
B1 N21_1 1.585(4)
N1 C1 1.461(4)
N1 C2 1.468(4)
C1 H1A 0.9800
C1 H1B 0.9800
C1 H1C 0.9800
C2 H2A 0.9800
C2 H2B 0.9800
C2 H2C 0.9800
N21_1 C26_1 1.351(4)
N21_1 C22_1 1.356(4)
C22_1 C23_1 1.377(5)
C22_1 H22_1 0.9500
C23_1 C24_1 1.393(5)
C23_1 H23_1 0.9500
C24_1 C25_1 1.388(5)
C24_1 C27_1 1.495(5)
C25_1 C26_1 1.378(5)
C25_1 H25_1 0.9500
C26_1 H26_1 0.9500
C27_1 H27A_1 0.9800
C27_1 H27B_1 0.9800
C27_1 H27C_1 0.9800
P1 C31_3 1.836(4)
P1 C31_4 1.852(3)
P1 C31_2 1.874(4)
C31_2 C36_2 1.532(5)
C31_2 C32_2 1.533(5)
C31_2 H31_2 1.0000
C32_2 C33_2 1.532(5)
C32_2 H32A_2 0.9900
C32_2 H32B_2 0.9900
C33_2 C34_2 1.518(7)
C33_2 H33A_2 0.9900
C33_2 H33B_2 0.9900
C34_2 C35_2 1.506(8)
C34_2 H34A_2 0.9900
C34_2 H34B_2 0.9900
C35_2 C36_2 1.565(6)
C35_2 H35A_2 0.9900
C35_2 H35B_2 0.9900
C36_2 H36A_2 0.9900
C36_2 H36B_2 0.9900
C31_3 C36_3 1.518(6)
C31_3 C32_3 1.547(5)
C31_3 H31_3 1.0000
C32_3 C33_3 1.529(5)
C32_3 H32A_3 0.9900
C32_3 H32B_3 0.9900
C33_3 C34_3 1.530(7)
C33_3 H33A_3 0.9900
C33_3 H33B_3 0.9900
C34_3 C35_3 1.514(7)
C34_3 H34A_3 0.9900
C34_3 H34B_3 0.9900
C35_3 C36_3 1.541(5)
C35_3 H35A_3 0.9900
C35_3 H35B_3 0.9900
C36_3 H36A_3 0.9900
C36_3 H36B_3 0.9900
C31_4 C36_4 1.535(5)
C31_4 C32_4 1.539(5)
C31_4 H31_4 1.0000
C32_4 C33_4 1.515(6)
C32_4 H32A_4 0.9900
C32_4 H32B_4 0.9900
C33_4 C34_4 1.530(7)
C33_4 H33A_4 0.9900
C33_4 H33B_4 0.9900
C34_4 C35_4 1.530(7)
C34_4 H34A_4 0.9900
C34_4 H34B_4 0.9900
C35_4 C36_4 1.532(5)
C35_4 H35A_4 0.9900
C35_4 H35B_4 0.9900
C36_4 H36A_4 0.9900
C36_4 H36B_4 0.9900
P2 C31_6 1.853(3)
P2 C31_5 1.862(4)
P2 C31_7 1.865(4)
C31_5 C32_5 1.538(6)
C31_5 C36_5 1.538(5)
C31_5 H31_5 1.0000
C32_5 C33_5 1.548(6)
C32_5 H32A_5 0.9900
C32_5 H32B_5 0.9900
C33_5 C34_5 1.511(7)
C33_5 H33A_5 0.9900
C33_5 H33B_5 0.9900
C34_5 C35_5 1.509(8)
C34_5 H34A_5 0.9900
C34_5 H34B_5 0.9900
C35_5 C36_5 1.535(6)
C35_5 H35A_5 0.9900
C35_5 H35B_5 0.9900
C36_5 H36A_5 0.9900
C36_5 H36B_5 0.9900
C31_6 C36_6 1.537(5)
C31_6 C32_6 1.541(5)
C31_6 H31_6 1.0000
C32_6 C33_6 1.530(5)
C32_6 H32A_6 0.9900
C32_6 H32B_6 0.9900
C33_6 C34_6 1.526(6)
C33_6 H33A_6 0.9900
C33_6 H33B_6 0.9900
C34_6 C35_6 1.529(5)
C34_6 H34A_6 0.9900
C34_6 H34B_6 0.9900
C35_6 C36_6 1.526(5)
C35_6 H35A_6 0.9900
C35_6 H35B_6 0.9900
C36_6 H36A_6 0.9900
C36_6 H36B_6 0.9900
C31_7 C32_7 1.532(5)
C31_7 C36_7 1.554(5)
C31_7 H31_7 1.0000
C32_7 C33_7 1.530(5)
C32_7 H32A_7 0.9900
C32_7 H32B_7 0.9900
C33_7 C34_7 1.524(8)
C33_7 H33A_7 0.9900
C33_7 H33B_7 0.9900
C34_7 C35_7 1.522(8)
C34_7 H34A_7 0.9900
C34_7 H34B_7 0.9900
C35_7 C36_7 1.528(6)
C35_7 H35A_7 0.9900
C35_7 H35B_7 0.9900
C36_7 H36A_7 0.9900
C36_7 H36B_7 0.9900

loop_
_geom_torsion_atom_site_label_1
_geom_torsion_atom_site_label_2
_geom_torsion_atom_site_label_3
_geom_torsion_atom_site_label_4
_geom_torsion
P1 Pt1 B1 N1 -100.3(3)
P2 Pt1 B1 N1 79.3(3)
P1 Pt1 B1 N21_1 79.5(2)
P2 Pt1 B1 N21_1 -100.9(2)
N21_1 B1 N1 C1 -171.2(3)
Pt1 B1 N1 C1 8.5(5)
N21_1 B1 N1 C2 14.7(5)
Pt1 B1 N1 C2 -165.5(3)
N1 B1 N21_1 C26_1 -143.6(3)
Pt1 B1 N21_1 C26_1 36.6(4)
N1 B1 N21_1 C22_1 42.0(4)
Pt1 B1 N21_1 C22_1 -137.8(3)
C26_1 N21_1 C22_1 C23_1 0.3(5)
B1 N21_1 C22_1 C23_1 174.8(3)
N21_1 C22_1 C23_1 C24_1 1.4(6)
C22_1 C23_1 C24_1 C25_1 -1.0(6)
C22_1 C23_1 C24_1 C27_1 179.5(4)
C23_1 C24_1 C25_1 C26_1 -0.9(5)
C27_1 C24_1 C25_1 C26_1 178.6(4)
C22_1 N21_1 C26_1 C25_1 -2.3(5)
B1 N21_1 C26_1 C25_1 -177.0(3)
C24_1 C25_1 C26_1 N21_1 2.7(6)
B1 Pt1 P1 C31_3 -107.46(17)
Br1 Pt1 P1 C31_3 72.27(13)
B1 Pt1 P1 C31_4 133.84(15)
Br1 Pt1 P1 C31_4 -46.44(11)
B1 Pt1 P1 C31_2 9.42(16)
Br1 Pt1 P1 C31_2 -170.85(13)
C31_3 P1 C31_2 C36_2 -29.8(3)
C31_4 P1 C31_2 C36_2 81.7(3)
Pt1 P1 C31_2 C36_2 -153.3(3)
C31_3 P1 C31_2 C32_2 -160.4(3)
C31_4 P1 C31_2 C32_2 -48.8(3)
Pt1 P1 C31_2 C32_2 76.2(3)
C36_2 C31_2 C32_2 C33_2 59.6(4)
P1 C31_2 C32_2 C33_2 -164.7(3)
C31_2 C32_2 C33_2 C34_2 -58.0(5)
C32_2 C33_2 C34_2 C35_2 55.5(5)
C33_2 C34_2 C35_2 C36_2 -55.5(5)
C32_2 C31_2 C36_2 C35_2 -57.2(4)
P1 C31_2 C36_2 C35_2 170.8(3)
C34_2 C35_2 C36_2 C31_2 56.3(5)
C31_4 P1 C31_3 C36_3 49.5(3)
C31_2 P1 C31_3 C36_3 164.2(3)
Pt1 P1 C31_3 C36_3 -72.3(3)
C31_4 P1 C31_3 C32_3 175.6(3)
C31_2 P1 C31_3 C32_3 -69.6(3)
Pt1 P1 C31_3 C32_3 53.8(3)
C36_3 C31_3 C32_3 C33_3 -58.9(4)
P1 C31_3 C32_3 C33_3 171.2(3)
C31_3 C32_3 C33_3 C34_3 55.7(5)
C32_3 C33_3 C34_3 C35_3 -54.8(6)
C33_3 C34_3 C35_3 C36_3 56.0(6)
C32_3 C31_3 C36_3 C35_3 59.4(4)
P1 C31_3 C36_3 C35_3 -174.3(3)
C34_3 C35_3 C36_3 C31_3 -58.3(5)
C31_3 P1 C31_4 C36_4 -171.7(2)
C31_2 P1 C31_4 C36_4 78.8(3)
Pt1 P1 C31_4 C36_4 -47.9(3)
C31_3 P1 C31_4 C32_4 58.5(3)
C31_2 P1 C31_4 C32_4 -51.0(3)
Pt1 P1 C31_4 C32_4 -177.8(2)
C36_4 C31_4 C32_4 C33_4 56.2(4)
P1 C31_4 C32_4 C33_4 -173.7(3)
C31_4 C32_4 C33_4 C34_4 -57.3(4)
C32_4 C33_4 C34_4 C35_4 57.4(5)
C33_4 C34_4 C35_4 C36_4 -55.3(4)
C34_4 C35_4 C36_4 C31_4 53.6(4)
C32_4 C31_4 C36_4 C35_4 -54.3(4)
P1 C31_4 C36_4 C35_4 174.2(2)
B1 Pt1 P2 C31_6 -125.23(15)
Br1 Pt1 P2 C31_6 55.05(11)
B1 Pt1 P2 C31_5 0.32(18)
Br1 Pt1 P2 C31_5 -179.40(16)
B1 Pt1 P2 C31_7 123.32(16)
Br1 Pt1 P2 C31_7 -56.40(12)
C31_6 P2 C31_5 C32_5 54.9(3)
C31_7 P2 C31_5 C32_5 163.2(3)
Pt1 P2 C31_5 C32_5 -71.2(3)
C31_6 P2 C31_5 C36_5 -177.5(3)
C31_7 P2 C31_5 C36_5 -69.3(3)
Pt1 P2 C31_5 C36_5 56.4(3)
C36_5 C31_5 C32_5 C33_5 57.9(4)
P2 C31_5 C32_5 C33_5 -172.7(3)
C31_5 C32_5 C33_5 C34_5 -57.0(6)
C32_5 C33_5 C34_5 C35_5 55.5(6)
C33_5 C34_5 C35_5 C36_5 -55.4(6)
C34_5 C35_5 C36_5 C31_5 57.4(5)
C32_5 C31_5 C36_5 C35_5 -58.5(4)
P2 C31_5 C36_5 C35_5 169.9(3)
C31_5 P2 C31_6 C36_6 -89.1(3)
C31_7 P2 C31_6 C36_6 162.8(2)
Pt1 P2 C31_6 C36_6 47.3(2)
C31_5 P2 C31_6 C32_6 40.8(3)
C31_7 P2 C31_6 C32_6 -67.3(3)
Pt1 P2 C31_6 C32_6 177.2(2)
C36_6 C31_6 C32_6 C33_6 -55.7(4)
P2 C31_6 C32_6 C33_6 173.4(3)
C31_6 C32_6 C33_6 C34_6 56.2(4)
C32_6 C33_6 C34_6 C35_6 -56.2(5)
C33_6 C34_6 C35_6 C36_6 56.0(4)
C34_6 C35_6 C36_6 C31_6 -56.2(4)
C32_6 C31_6 C36_6 C35_6 55.9(4)
P2 C31_6 C36_6 C35_6 -171.1(2)
C31_6 P2 C31_7 C32_7 -147.5(3)
C31_5 P2 C31_7 C32_7 102.2(3)
Pt1 P2 C31_7 C32_7 -33.3(3)
C31_6 P2 C31_7 C36_7 83.9(3)
C31_5 P2 C31_7 C36_7 -26.5(3)
Pt1 P2 C31_7 C36_7 -162.0(2)
C36_7 C31_7 C32_7 C33_7 -60.3(4)
P2 C31_7 C32_7 C33_7 167.0(3)
C31_7 C32_7 C33_7 C34_7 59.0(5)
C32_7 C33_7 C34_7 C35_7 -55.2(5)
C33_7 C34_7 C35_7 C36_7 54.1(5)
C34_7 C35_7 C36_7 C31_7 -56.3(5)
C32_7 C31_7 C36_7 C35_7 59.0(4)
P2 C31_7 C36_7 C35_7 -169.7(3)
